data_1502791
loop_
_publ_author_name
'Chou, Tsung-Hsien'
'Chen, Jih-Jung'
'Lee, Shiow-Ju'
'Chiang, Michael Y.'
'Yang, Cheng-Wei'
'Chen, Ih-Sheng'

_publ_section_title
;
 Cytotoxic flavonoids from the leaves of Cryptocarya chinensis.
;
_journal_issue 9
_journal_name_full 'Journal of natural products'
_journal_page_first 1470
_journal_page_last 1475
_journal_paper_doi 10.1021/np100014j
_journal_volume 73
_journal_year 2010
_chemical_absolute_configuration unk
_chemical_formula_moiety 'C17 H16 O5, (H2 O)'
_chemical_formula_sum 'C17 H18 O6'
_chemical_formula_weight 318.31
_chemical_name_systematic
;
 ?
;
_space_group_IT_number 4
_symmetry_cell_setting monoclinic
_symmetry_space_group_name_Hall 'P 2yb'
_symmetry_space_group_name_H-M 'P 1 21 1'
_atom_sites_solution_hydrogens geom
_atom_sites_solution_primary direct
_atom_sites_solution_secondary difmap
_audit_creation_method SHELXL-97
_cell_angle_alpha 90.00
_cell_angle_beta 99.19(3)
_cell_angle_gamma 90.00
_cell_formula_units_Z 2
_cell_length_a 8.032(3)
_cell_length_b 8.278(3)
_cell_length_c 11.532(4)
_cell_measurement_reflns_used 25
_cell_measurement_temperature 298(2)
_cell_measurement_theta_max 11.49
_cell_measurement_theta_min 8.02
_cell_volume 756.9(5)
_computing_cell_refinement 'MSC/AFC (Molecular Structure Corporation, 1992)'
_computing_data_collection 'MSC/AFC (Molecular Structure Corporation, 1992)'
_computing_data_reduction 'teXsan (Molecular Structure Corporation, 1985)'
_computing_molecular_graphics 'ORTEP-3 for Windows (Farrugia, 1997)'
_computing_publication_material 'WINGX publication routines (Farrugia, 1999)'
_computing_structure_refinement 'SHELXL-97 (Sheldrick, 1997)'
_computing_structure_solution 'SIR92 (Altomare et al., 1993)'
_diffrn_ambient_temperature 298(2)
_diffrn_measured_fraction_theta_full 1.000
_diffrn_measured_fraction_theta_max 1.000
_diffrn_measurement_device_type 'RIGAKU AFC7S'
_diffrn_measurement_method 2\q/\w
_diffrn_radiation_monochromator graphite
_diffrn_radiation_source 'fine-focus sealed tube'
_diffrn_radiation_type MoK\a
_diffrn_radiation_wavelength 0.71073
_diffrn_reflns_av_R_equivalents 0.0217
_diffrn_reflns_av_sigmaI/netI 0.0249
_diffrn_reflns_limit_h_max 9
_diffrn_reflns_limit_h_min -9
_diffrn_reflns_limit_k_max 10
_diffrn_reflns_limit_k_min 0
_diffrn_reflns_limit_l_max 14
_diffrn_reflns_limit_l_min 0
_diffrn_reflns_number 1672
_diffrn_reflns_theta_full 26.00
_diffrn_reflns_theta_max 26.00
_diffrn_reflns_theta_min 1.79
_diffrn_standards_decay_% 0.0
_diffrn_standards_interval_count 150
_diffrn_standards_number 3
_exptl_absorpt_coefficient_mu 0.106
_exptl_absorpt_correction_T_max 1.00
_exptl_absorpt_correction_T_min 0.95
_exptl_absorpt_correction_type psi-scan
_exptl_absorpt_process_details 'North et al., 1968'
_exptl_crystal_colour colorless
_exptl_crystal_density_diffrn 1.397
_exptl_crystal_density_method 'not measured'
_exptl_crystal_description plate
_exptl_crystal_F_000 336
_exptl_crystal_size_max 0.6
_exptl_crystal_size_mid 0.4
_exptl_crystal_size_min 0.2
_refine_diff_density_max 0.121
_refine_diff_density_min -0.204
_refine_diff_density_rms 0.038
_refine_ls_abs_structure_details 'Flack H D (1983), Acta Cryst. A39, 876-881'
_refine_ls_abs_structure_Flack 0.3(16)
_refine_ls_extinction_method none
_refine_ls_goodness_of_fit_ref 1.116
_refine_ls_hydrogen_treatment constr
_refine_ls_matrix_type full
_refine_ls_number_parameters 208
_refine_ls_number_reflns 1594
_refine_ls_number_restraints 1
_refine_ls_restrained_S_all 1.116
_refine_ls_R_factor_all 0.0497
_refine_ls_R_factor_gt 0.0335
_refine_ls_shift/su_max 0.001
_refine_ls_shift/su_mean 0.000
_refine_ls_structure_factor_coef Fsqd
_refine_ls_weighting_details 'calc w=1/[\s^2^(Fo^2^)+(0.0500P)^2^+0.1018P] where P=(Fo^2^+2Fc^2^)/3'
_refine_ls_weighting_scheme calc
_refine_ls_wR_factor_gt 0.0926
_refine_ls_wR_factor_ref 0.1012
_reflns_number_gt 1309
_reflns_number_total 1594
_reflns_threshold_expression >2sigma(I)
_cod_data_source_file np100014j_si_002.cif
_cod_data_source_block kmu55
_cod_depositor_comments
;
The following automatic conversions were performed:

'_symmetry_cell_setting' value 'Monoclinic' changed to 'monoclinic'
according to /home/saulius/struct/CIF-dictionaries/cif_core.dic
dictionary named 'cif_core.dic' version 2.4.2 from 2011-04-26.

Automatic conversion script
Id: cif_fix_values 1715 2011-07-08 13:25:40Z adriana 
;
_cod_original_sg_symbol_H-M 'P 21'
_cod_database_code 1502791

loop_
_symmetry_equiv_pos_as_xyz
'x, y, z'
'-x, y+1/2, -z'

loop_
_atom_site_label
_atom_site_type_symbol
_atom_site_fract_x
_atom_site_fract_y
_atom_site_fract_z
_atom_site_U_iso_or_equiv
_atom_site_adp_type
_atom_site_occupancy
_atom_site_symmetry_multiplicity
_atom_site_calc_flag
_atom_site_refinement_flags
O1 O 0.3737(2) 0.0284(3) 0.88357(15) 0.0399(5) Uani 1 1 d .
O2 O -0.0502(3) -0.2211(3) 0.92435(19) 0.0634(7) Uani 1 1 d .
O3 O 0.2026(3) 0.0729(3) 0.47147(17) 0.0535(6) Uani 1 1 d .
O4 O -0.0613(3) 0.1686(3) 0.59331(18) 0.0512(6) Uani 1 1 d .
O5 O -0.2339(4) 0.3164(4) 0.6822(2) 0.0752(9) Uani 1 1 d .
C2 C 0.3284(3) 0.0119(4) 1.0005(2) 0.0391(6) Uani 1 1 d .
H2 H 0.2565 0.1034 1.0141 0.047 Uiso 1 1 calc R
C3 C 0.2301(3) -0.1420(4) 1.0079(2) 0.0442(7) Uani 1 1 d .
H3A H 0.3018 -0.2342 0.9994 0.053 Uiso 1 1 calc R
H3B H 0.1947 -0.1490 1.0843 0.053 Uiso 1 1 calc R
C4 C 0.0778(3) -0.1468(4) 0.9135(2) 0.0420(6) Uani 1 1 d .
C5 C -0.0486(3) -0.0744(4) 0.7048(2) 0.0427(6) Uani 1 1 d .
H5 H -0.0840 -0.1871 0.6920 0.051 Uiso 1 1 calc R
C6 C -0.0092(4) 0.0003(4) 0.5903(2) 0.0453(7) Uani 1 1 d .
H6 H -0.0765 -0.0539 0.5231 0.054 Uiso 1 1 calc R
C7 C 0.1752(4) -0.0059(4) 0.5775(2) 0.0421(7) Uani 1 1 d .
H7 H 0.2084 -0.1194 0.5736 0.051 Uiso 1 1 calc R
C8 C 0.2852(3) 0.0719(4) 0.6813(2) 0.0426(7) Uani 1 1 d .
H8A H 0.4028 0.0506 0.6770 0.051 Uiso 1 1 calc R
H8B H 0.2683 0.1880 0.6783 0.051 Uiso 1 1 calc R
C9 C 0.2442(3) 0.0081(4) 0.7945(2) 0.0353(6) Uani 1 1 d .
C10 C 0.0964(3) -0.0624(4) 0.8054(2) 0.0368(6) Uani 1 1 d .
C11 C -0.1981(4) 0.0306(5) 0.7271(3) 0.0551(9) Uani 1 1 d .
H11A H -0.3044 -0.0176 0.6922 0.066 Uiso 1 1 calc R
H11B H -0.1978 0.0451 0.8106 0.066 Uiso 1 1 calc R
C12 C -0.1705(4) 0.1863(5) 0.6698(3) 0.0531(8) Uani 1 1 d .
C1' C 0.4877(3) 0.0199(4) 1.0887(2) 0.0401(6) Uani 1 1 d .
C2' C 0.6369(4) -0.0508(4) 1.0668(3) 0.0472(7) Uani 1 1 d .
H2' H 0.6401 -0.1022 0.9955 0.057 Uiso 1 1 calc R
C3' C 0.7804(4) -0.0449(5) 1.1507(3) 0.0598(9) Uani 1 1 d .
H3' H 0.8799 -0.0921 1.1357 0.072 Uiso 1 1 calc R
C4' C 0.7764(5) 0.0302(6) 1.2558(3) 0.0662(10) Uani 1 1 d .
H4' H 0.8736 0.0360 1.3115 0.079 Uiso 1 1 calc R
C5' C 0.6290(5) 0.0971(6) 1.2792(3) 0.0684(11) Uani 1 1 d .
H5' H 0.6256 0.1440 1.3521 0.082 Uiso 1 1 calc R
C6' C 0.4852(4) 0.0951(5) 1.1949(3) 0.0537(8) Uani 1 1 d .
H6' H 0.3870 0.1445 1.2101 0.064 Uiso 1 1 calc R
O6 O 0.4430(4) 0.3327(6) 0.4812(3) 0.1108(13) Uani 1 1 d .
H3 H 0.1965 -0.0115 0.4134 0.166 Uiso 1 1 d .
H6A H 0.3485 0.2203 0.4806 0.166 Uiso 1 1 d .
H6B H 0.4779 0.4004 0.5737 0.166 Uiso 1 1 d .

loop_
_atom_site_aniso_label
_atom_site_aniso_U_11
_atom_site_aniso_U_22
_atom_site_aniso_U_33
_atom_site_aniso_U_23
_atom_site_aniso_U_13
_atom_site_aniso_U_12
O1 0.0356(9) 0.0508(13) 0.0334(9) 0.0051(9) 0.0058(7) -0.0036(9)
O2 0.0539(12) 0.0775(19) 0.0605(13) 0.0120(14) 0.0147(10) -0.0242(13)
O3 0.0599(12) 0.0631(14) 0.0391(10) 0.0057(11) 0.0128(9) 0.0040(12)
O4 0.0506(11) 0.0602(14) 0.0442(11) 0.0102(11) 0.0113(9) 0.0175(11)
O5 0.0912(19) 0.080(2) 0.0605(14) 0.0183(14) 0.0309(13) 0.0441(17)
C2 0.0427(14) 0.0428(15) 0.0328(13) 0.0000(13) 0.0095(11) 0.0030(13)
C3 0.0479(15) 0.0456(17) 0.0403(14) 0.0092(14) 0.0109(12) -0.0018(14)
C4 0.0421(14) 0.0413(16) 0.0444(15) 0.0008(14) 0.0121(12) -0.0043(13)
C5 0.0362(13) 0.0462(16) 0.0444(15) -0.0016(14) 0.0028(11) -0.0056(13)
C6 0.0450(15) 0.0551(19) 0.0343(14) -0.0051(14) 0.0017(12) 0.0030(15)
C7 0.0478(14) 0.0454(17) 0.0342(13) 0.0019(12) 0.0098(11) 0.0059(13)
C8 0.0364(13) 0.0542(19) 0.0386(14) 0.0066(14) 0.0100(11) -0.0004(13)
C9 0.0349(12) 0.0370(14) 0.0338(12) 0.0014(12) 0.0054(10) 0.0014(12)
C10 0.0365(13) 0.0357(14) 0.0386(14) -0.0003(12) 0.0070(11) 0.0007(12)
C11 0.0374(14) 0.072(2) 0.0556(18) 0.0065(18) 0.0072(13) 0.0025(16)
C12 0.0450(15) 0.072(2) 0.0417(15) 0.0091(16) 0.0056(12) 0.0179(17)
C1' 0.0504(15) 0.0337(14) 0.0358(13) 0.0033(12) 0.0053(11) -0.0041(13)
C2' 0.0517(17) 0.0477(17) 0.0414(15) 0.0044(14) 0.0046(13) 0.0048(14)
C3' 0.0516(18) 0.064(2) 0.060(2) 0.015(2) -0.0007(15) 0.0023(17)
C4' 0.065(2) 0.074(3) 0.0522(18) 0.0132(19) -0.0150(16) -0.020(2)
C5' 0.090(3) 0.069(3) 0.0431(17) -0.0070(18) 0.0029(17) -0.024(2)
C6' 0.0649(19) 0.0523(19) 0.0449(16) -0.0092(16) 0.0114(14) -0.0108(17)
O6 0.119(3) 0.128(3) 0.087(2) 0.008(2) 0.0207(19) -0.037(3)

loop_
_atom_type_symbol
_atom_type_description
_atom_type_scat_dispersion_real
_atom_type_scat_dispersion_imag
_atom_type_scat_source
C C 0.0033 0.0016 'International Tables Vol C Tables 4.2.6.8 and 6.1.1.4'
H H 0.0000 0.0000 'International Tables Vol C Tables 4.2.6.8 and 6.1.1.4'
O O 0.0106 0.0060 'International Tables Vol C Tables 4.2.6.8 and 6.1.1.4'

loop_
_geom_angle_atom_site_label_1
_geom_angle_atom_site_label_2
_geom_angle_atom_site_label_3
_geom_angle
C9 O1 C2 114.60(19)
C7 O3 H3 105.4
C12 O4 C6 109.8(3)
O1 C2 C1' 108.1(2)
O1 C2 C3 110.0(2)
C1' C2 C3 113.3(2)
O1 C2 H2 108.5
C1' C2 H2 108.5
C3 C2 H2 108.5
C4 C3 C2 110.7(2)
C4 C3 H3A 109.5
C2 C3 H3A 109.5
C4 C3 H3B 109.5
C2 C3 H3B 109.5
H3A C3 H3B 108.1
O2 C4 C10 122.1(3)
O2 C4 C3 122.7(3)
C10 C4 C3 115.1(2)
C10 C5 C6 113.2(2)
C10 C5 C11 111.2(3)
C6 C5 C11 100.9(3)
C10 C5 H5 110.4
C6 C5 H5 110.4
C11 C5 H5 110.4
O4 C6 C7 108.9(2)
O4 C6 C5 105.4(2)
C7 C6 C5 114.2(2)
O4 C6 H6 109.4
C7 C6 H6 109.4
C5 C6 H6 109.4
O3 C7 C6 110.7(2)
O3 C7 C8 109.3(3)
C6 C7 C8 111.5(2)
O3 C7 H7 108.4
C6 C7 H7 108.4
C8 C7 H7 108.4
C9 C8 C7 111.0(2)
C9 C8 H8A 109.4
C7 C8 H8A 109.4
C9 C8 H8B 109.4
C7 C8 H8B 109.4
H8A C8 H8B 108.0
C10 C9 O1 124.5(2)
C10 C9 C8 123.8(2)
O1 C9 C8 111.7(2)
C9 C10 C4 120.0(2)
C9 C10 C5 122.7(2)
C4 C10 C5 117.0(2)
C12 C11 C5 104.0(2)
C12 C11 H11A 111.0
C5 C11 H11A 111.0
C12 C11 H11B 111.0
C5 C11 H11B 111.0
H11A C11 H11B 109.0
O5 C12 O4 120.3(3)
O5 C12 C11 128.8(3)
O4 C12 C11 110.9(3)
C6' C1' C2' 119.1(3)
C6' C1' C2 119.3(3)
C2' C1' C2 121.6(3)
C3' C2' C1' 120.2(3)
C3' C2' H2' 119.9
C1' C2' H2' 119.9
C4' C3' C2' 120.1(3)
C4' C3' H3' 119.9
C2' C3' H3' 119.9
C3' C4' C5' 120.1(3)
C3' C4' H4' 119.9
C5' C4' H4' 119.9
C4' C5' C6' 120.3(3)
C4' C5' H5' 119.8
C6' C5' H5' 119.8
C1' C6' C5' 120.0(4)
C1' C6' H6' 120.0
C5' C6' H6' 120.0
H6A O6 H6B 115.2

loop_
_geom_bond_atom_site_label_1
_geom_bond_atom_site_label_2
_geom_bond_distance
O1 C9 1.351(3)
O1 C2 1.458(3)
O2 C4 1.222(3)
O3 C7 1.434(3)
O3 H3 0.9637
O4 C12 1.348(4)
O4 C6 1.456(4)
O5 C12 1.210(5)
C2 C1' 1.504(4)
C2 C3 1.509(4)
C2 H2 0.9800
C3 C4 1.502(4)
C3 H3A 0.9700
C3 H3B 0.9700
C4 C10 1.457(4)
C5 C10 1.510(4)
C5 C6 1.536(4)
C5 C11 1.537(5)
C5 H5 0.9800
C6 C7 1.512(4)
C6 H6 0.9800
C7 C8 1.513(4)
C7 H7 0.9800
C8 C9 1.493(4)
C8 H8A 0.9700
C8 H8B 0.9700
C9 C10 1.347(4)
C11 C12 1.481(6)
C11 H11A 0.9700
C11 H11B 0.9700
C1' C6' 1.377(4)
C1' C2' 1.392(4)
C2' C3' 1.382(4)
C2' H2' 0.9300
C3' C4' 1.366(5)
C3' H3' 0.9300
C4' C5' 1.373(6)
C4' H4' 0.9300
C5' C6' 1.386(5)
C5' H5' 0.9300
C6' H6' 0.9300
O6 H6A 1.2000
O6 H6B 1.1981

loop_
_geom_torsion_atom_site_label_1
_geom_torsion_atom_site_label_2
_geom_torsion_atom_site_label_3
_geom_torsion_atom_site_label_4
_geom_torsion
C9 O1 C2 C1' 174.0(3)
C9 O1 C2 C3 49.9(3)
O1 C2 C3 C4 -55.8(3)
C1' C2 C3 C4 -176.9(2)
C2 C3 C4 O2 -152.3(3)
C2 C3 C4 C10 30.5(4)
C12 O4 C6 C7 -142.6(2)
C12 O4 C6 C5 -19.7(3)
C10 C5 C6 O4 -90.2(3)
C11 C5 C6 O4 28.7(3)
C10 C5 C6 C7 29.3(4)
C11 C5 C6 C7 148.2(3)
O4 C6 C7 O3 -59.7(3)
C5 C6 C7 O3 -177.2(3)
O4 C6 C7 C8 62.2(3)
C5 C6 C7 C8 -55.3(4)
O3 C7 C8 C9 172.6(2)
C6 C7 C8 C9 49.8(4)
C2 O1 C9 C10 -17.1(4)
C2 O1 C9 C8 163.6(2)
C7 C8 C9 C10 -21.5(4)
C7 C8 C9 O1 157.9(2)
O1 C9 C10 C4 -10.3(5)
C8 C9 C10 C4 169.0(3)
O1 C9 C10 C5 176.6(3)
C8 C9 C10 C5 -4.1(5)
O2 C4 C10 C9 -175.2(3)
C3 C4 C10 C9 2.0(4)
O2 C4 C10 C5 -1.7(5)
C3 C4 C10 C5 175.5(3)
C6 C5 C10 C9 0.4(4)
C11 C5 C10 C9 -112.4(3)
C6 C5 C10 C4 -172.9(3)
C11 C5 C10 C4 74.2(4)
C10 C5 C11 C12 92.9(3)
C6 C5 C11 C12 -27.5(3)
C6 O4 C12 O5 -177.3(3)
C6 O4 C12 C11 1.3(3)
C5 C11 C12 O5 -164.0(4)
C5 C11 C12 O4 17.6(3)
O1 C2 C1' C6' 143.9(3)
C3 C2 C1' C6' -94.0(3)
O1 C2 C1' C2' -37.8(4)
C3 C2 C1' C2' 84.3(3)
C6' C1' C2' C3' -0.2(5)
C2 C1' C2' C3' -178.5(3)
C1' C2' C3' C4' 0.1(5)
C2' C3' C4' C5' 1.3(6)
C3' C4' C5' C6' -2.7(7)
C2' C1' C6' C5' -1.2(5)
C2 C1' C6' C5' 177.1(3)
C4' C5' C6' C1' 2.7(6)
